data_7006862
loop_
_publ_author_name
'Lyashenko, Ganna'
'Jancik, Vojtech'
'Pal, Aritra'
'Herbst-Irmer, Regine'
'M\"osch-Zanetti, Nadia C'

_publ_section_title
;
 Dioxomolybdenum(VI) and dioxotungsten(VI) complexes supported by an
 amido ligand.
;
_journal_issue 10
_journal_name_full 'Dalton transactions (Cambridge, England : 2003)'
_journal_page_first 1294
_journal_page_last 1301
_journal_paper_doi 10.1039/b514873a
_journal_year 2006
_chemical_formula_sum 'C29 H40 Cl Mo N3 S Si'
_chemical_formula_weight 622.18
_chemical_name_systematic
;
?
;
_space_group_IT_number 14
_symmetry_cell_setting monoclinic
_symmetry_space_group_name_Hall '-P 2yn'
_symmetry_space_group_name_H-M 'P 1 21/n 1'
_atom_sites_solution_hydrogens geom
_atom_sites_solution_primary direct
_atom_sites_solution_secondary difmap
_audit_creation_method SHELXL-97
_cell_angle_alpha 90.00
_cell_angle_beta 101.65(2)
_cell_angle_gamma 90.00
_cell_formula_units_Z 4
_cell_length_a 8.982(2)
_cell_length_b 20.696(3)
_cell_length_c 16.862(3)
_cell_measurement_reflns_used 8369
_cell_measurement_temperature 100(2)
_cell_measurement_theta_max 59.006
_cell_measurement_theta_min 2.135
_cell_volume 3069.9(10)
_computing_cell_refinement 'Siemens SAINT (V. 7.01A, Siemens 2003)'
_computing_data_collection 'Proteum(Version 1.40, Bruker 2002)'
_computing_data_reduction 'Siemens SAINT (V. 7.01A, Siemens 2003)'
_computing_molecular_graphics 'Bruker AXS SHELXTL (V. 6.12)'
_computing_publication_material 'SHELXL-97 (Sheldrick, 1997)'
_computing_structure_refinement 'SHELXL-97 (Sheldrick, 1997)'
_computing_structure_solution 'SHELXS-97 (Sheldrick, 1990)'
_diffrn_ambient_temperature 100(2)
_diffrn_detector_area_resol_mean 5.602
_diffrn_measured_fraction_theta_full 0.998
_diffrn_measured_fraction_theta_max 0.998
_diffrn_measurement_device_type 'Bruker three circle diffractometer'
_diffrn_measurement_method 'phi and omega scans'
_diffrn_radiation_monochromator 'mirror system'
_diffrn_radiation_source 'rotating anode'
_diffrn_radiation_type CuK\a
_diffrn_radiation_wavelength 1.54178
_diffrn_reflns_av_R_equivalents 0.0471
_diffrn_reflns_av_sigmaI/netI 0.0280
_diffrn_reflns_limit_h_max 9
_diffrn_reflns_limit_h_min -9
_diffrn_reflns_limit_k_max 22
_diffrn_reflns_limit_k_min -22
_diffrn_reflns_limit_l_max 18
_diffrn_reflns_limit_l_min -18
_diffrn_reflns_number 27816
_diffrn_reflns_theta_full 59.05
_diffrn_reflns_theta_max 59.05
_diffrn_reflns_theta_min 3.42
_diffrn_standards_decay_% 0
_diffrn_standards_interval_count 0
_diffrn_standards_interval_time 0
_diffrn_standards_number 0
_exptl_absorpt_coefficient_mu 5.464
_exptl_absorpt_correction_T_max 0.6111
_exptl_absorpt_correction_T_min 0.4079
_exptl_absorpt_correction_type multi-scan
_exptl_crystal_colour orange
_exptl_crystal_density_diffrn 1.346
_exptl_crystal_density_method 'not measured'
_exptl_crystal_description blocks
_exptl_crystal_F_000 1296
_exptl_crystal_size_max 0.20
_exptl_crystal_size_mid 0.15
_exptl_crystal_size_min 0.10
_refine_diff_density_max 0.494
_refine_diff_density_min -0.823
_refine_diff_density_rms 0.069
_refine_ls_extinction_coef 0.00115(6)
_refine_ls_extinction_expression Fc^*^=kFc[1+0.001xFc^2^\l^3^/sin(2\q)]^-1/4^
_refine_ls_extinction_method SHELXL
_refine_ls_goodness_of_fit_ref 1.106
_refine_ls_hydrogen_treatment mixed
_refine_ls_matrix_type full
_refine_ls_number_parameters 336
_refine_ls_number_reflns 4397
_refine_ls_number_restraints 0
_refine_ls_restrained_S_all 1.106
_refine_ls_R_factor_all 0.0280
_refine_ls_R_factor_gt 0.0276
_refine_ls_shift/su_max 0.001
_refine_ls_shift/su_mean 0.000
_refine_ls_structure_factor_coef Fsqd
_refine_ls_weighting_details 'calc w=1/[\s^2^(Fo^2^)+(0.0338P)^2^+3.2032P] where P=(Fo^2^+2Fc^2^)/3'
_refine_ls_weighting_scheme calc
_refine_ls_wR_factor_gt 0.0729
_refine_ls_wR_factor_ref 0.0733
_reflns_number_gt 4330
_reflns_number_total 4397
_reflns_threshold_expression >2sigma(I)
_cod_data_source_file b514873a.txt
_cod_data_source_block compound3
_cod_original_sg_symbol_H-M P2(1)/n
_cod_database_code 7006862

loop_
_symmetry_equiv_pos_as_xyz
'x, y, z'
'-x+1/2, y+1/2, -z+1/2'
'-x, -y, -z'
'x-1/2, -y-1/2, z-1/2'

loop_
_atom_site_label
_atom_site_type_symbol
_atom_site_fract_x
_atom_site_fract_y
_atom_site_fract_z
_atom_site_U_iso_or_equiv
_atom_site_adp_type
_atom_site_occupancy
_atom_site_symmetry_multiplicity
_atom_site_calc_flag
_atom_site_refinement_flags
_atom_site_disorder_assembly
_atom_site_disorder_group
Mo1 Mo 0.12484(2) 0.246155(8) 0.189713(11) 0.01087(10) Uani 1 1 d . . .
Cl1 Cl 0.26196(8) 0.24225(3) 0.32620(4) 0.02675(18) Uani 1 1 d . . .
S1 S 0.27098(6) 0.36280(3) 0.20004(4) 0.01694(16) Uani 1 1 d . . .
Si1 Si -0.22691(7) 0.29964(3) 0.11495(4) 0.01613(17) Uani 1 1 d . . .
N1 N -0.0279(2) 0.30532(9) 0.12114(11) 0.0118(4) Uani 1 1 d . . .
C1 C 0.0303(3) 0.35088(11) 0.07281(13) 0.0130(5) Uani 1 1 d . . .
C2 C 0.1665(3) 0.38379(11) 0.10268(14) 0.0157(5) Uani 1 1 d . . .
N2 N 0.0112(2) 0.17904(9) 0.19990(11) 0.0152(4) Uani 1 1 d . . .
N3 N 0.2502(2) 0.22261(9) 0.12761(11) 0.0146(4) Uani 1 1 d . . .
C3 C 0.2237(3) 0.42911(12) 0.05545(17) 0.0258(6) Uani 1 1 d . . .
H3A H 0.3163 0.4509 0.0768 0.031 Uiso 1 1 calc R . .
C4 C 0.1466(3) 0.44246(13) -0.02201(17) 0.0329(7) Uani 1 1 d . . .
H4A H 0.1835 0.4744 -0.0536 0.039 Uiso 1 1 calc R . .
C5 C 0.0142(4) 0.40864(13) -0.05345(16) 0.0308(7) Uani 1 1 d . . .
H5A H -0.0377 0.4168 -0.1074 0.037 Uiso 1 1 calc R . .
C6 C -0.0428(3) 0.36348(12) -0.00765(14) 0.0212(6) Uani 1 1 d . . .
H6A H -0.1327 0.3405 -0.0307 0.025 Uiso 1 1 calc R . .
C7 C 0.2129(3) 0.42497(13) 0.26830(16) 0.0277(6) Uani 1 1 d . . .
C8 C 0.0452(3) 0.41851(19) 0.2704(2) 0.0508(10) Uani 1 1 d . . .
H8A H 0.0173 0.4512 0.3068 0.076 Uiso 1 1 calc R . .
H8B H 0.0257 0.3754 0.2900 0.076 Uiso 1 1 calc R . .
H8C H -0.0156 0.4247 0.2158 0.076 Uiso 1 1 calc R . .
C9 C 0.3095(4) 0.41155(15) 0.35181(17) 0.0378(7) Uani 1 1 d . . .
H9A H 0.2915 0.4453 0.3896 0.057 Uiso 1 1 calc R . .
H9B H 0.4172 0.4114 0.3485 0.057 Uiso 1 1 calc R . .
H9C H 0.2819 0.3694 0.3710 0.057 Uiso 1 1 calc R . .
C10 C 0.2490(3) 0.49142(13) 0.23921(18) 0.0371(8) Uani 1 1 d . . .
H10A H 0.2319 0.5241 0.2785 0.056 Uiso 1 1 calc R . .
H10B H 0.1829 0.5003 0.1866 0.056 Uiso 1 1 calc R . .
H10C H 0.3555 0.4928 0.2337 0.056 Uiso 1 1 calc R . .
C11 C -0.3175(3) 0.38008(13) 0.08620(17) 0.0276(6) Uani 1 1 d . . .
H11A H -0.3161 0.3892 0.0293 0.041 Uiso 1 1 calc R . .
H11B H -0.2610 0.4138 0.1205 0.041 Uiso 1 1 calc R . .
H11C H -0.4229 0.3793 0.0937 0.041 Uiso 1 1 calc R . .
C12 C -0.2664(3) 0.28065(14) 0.21666(17) 0.0273(6) Uani 1 1 d . . .
H12A H -0.2470 0.2347 0.2285 0.041 Uiso 1 1 calc R . .
H12B H -0.3729 0.2905 0.2172 0.041 Uiso 1 1 calc R . .
H12C H -0.2001 0.3068 0.2578 0.041 Uiso 1 1 calc R . .
C13 C -0.3131(3) 0.23638(14) 0.04139(18) 0.0274(6) Uani 1 1 d . . .
H13A H -0.2792 0.1936 0.0627 0.041 Uiso 1 1 calc R . .
H13B H -0.2814 0.2433 -0.0103 0.041 Uiso 1 1 calc R . .
H13C H -0.4241 0.2389 0.0329 0.041 Uiso 1 1 calc R . .
C14 C -0.0526(3) 0.11853(11) 0.20711(15) 0.0165(5) Uani 1 1 d . . .
C15 C -0.0752(3) 0.07565(11) 0.14079(15) 0.0176(5) Uani 1 1 d . . .
C16 C -0.1403(3) 0.01589(12) 0.14894(17) 0.0234(6) Uani 1 1 d . . .
H16A H -0.1598 -0.0128 0.1041 0.028 Uiso 1 1 calc R . .
C17 C -0.1772(3) -0.00261(13) 0.22146(19) 0.0302(7) Uani 1 1 d . . .
H17A H -0.2199 -0.0440 0.2265 0.036 Uiso 1 1 calc R . .
C18 C -0.1518(3) 0.03920(13) 0.28638(19) 0.0315(7) Uani 1 1 d . . .
H18A H -0.1767 0.0258 0.3360 0.038 Uiso 1 1 calc R . .
C19 C -0.0907(3) 0.10050(12) 0.28147(16) 0.0238(6) Uani 1 1 d . . .
C20 C -0.0235(3) 0.09261(13) 0.06402(15) 0.0260(6) Uani 1 1 d . . .
H20A H -0.0645 0.0611 0.0219 0.039 Uiso 1 1 calc R . .
H20B H 0.0878 0.0919 0.0738 0.039 Uiso 1 1 calc R . .
H20C H -0.0601 0.1359 0.0463 0.039 Uiso 1 1 calc R . .
C21 C -0.0625(4) 0.14473(14) 0.35350(17) 0.0360(7) Uani 1 1 d . . .
H21A H -0.1017 0.1248 0.3979 0.054 Uiso 1 1 calc R . .
H21B H -0.1143 0.1860 0.3388 0.054 Uiso 1 1 calc R . .
H21C H 0.0470 0.1523 0.3708 0.054 Uiso 1 1 calc R . .
C22 C 0.3145(3) 0.17787(11) 0.08275(14) 0.0147(5) Uani 1 1 d . . .
C23 C 0.4207(3) 0.13305(11) 0.12354(15) 0.0184(5) Uani 1 1 d . . .
C24 C 0.4817(3) 0.08851(12) 0.07714(17) 0.0247(6) Uani 1 1 d . . .
H24A H 0.5529 0.0574 0.1033 0.030 Uiso 1 1 calc R . .
C25 C 0.4405(3) 0.08877(12) -0.00634(17) 0.0270(6) Uani 1 1 d . . .
H25A H 0.4832 0.0579 -0.0370 0.032 Uiso 1 1 calc R . .
C26 C 0.3370(3) 0.13378(12) -0.04556(16) 0.0228(6) Uani 1 1 d . . .
H26A H 0.3100 0.1335 -0.1030 0.027 Uiso 1 1 calc R . .
C27 C 0.2723(3) 0.17922(11) -0.00246(15) 0.0177(5) Uani 1 1 d . . .
C28 C 0.4678(3) 0.13436(12) 0.21416(16) 0.0253(6) Uani 1 1 d . . .
H28A H 0.5413 0.0997 0.2320 0.038 Uiso 1 1 calc R . .
H28B H 0.3783 0.1281 0.2383 0.038 Uiso 1 1 calc R . .
H28C H 0.5147 0.1762 0.2314 0.038 Uiso 1 1 calc R . .
C29 C 0.1605(3) 0.22854(13) -0.04422(15) 0.0237(6) Uani 1 1 d . . .
H29A H 0.1468 0.2232 -0.1030 0.036 Uiso 1 1 calc R . .
H29B H 0.1992 0.2720 -0.0290 0.036 Uiso 1 1 calc R . .
H29C H 0.0627 0.2225 -0.0279 0.036 Uiso 1 1 calc R . .

loop_
_atom_site_aniso_label
_atom_site_aniso_U_11
_atom_site_aniso_U_22
_atom_site_aniso_U_33
_atom_site_aniso_U_23
_atom_site_aniso_U_13
_atom_site_aniso_U_12
Mo1 0.01417(15) 0.01340(14) 0.00558(15) 0.00211(6) 0.00330(9) 0.00060(7)
Cl1 0.0349(4) 0.0336(4) 0.0087(3) 0.0058(2) -0.0027(3) -0.0024(3)
S1 0.0134(3) 0.0182(3) 0.0192(3) -0.0012(2) 0.0033(2) -0.0018(2)
Si1 0.0135(3) 0.0175(3) 0.0173(4) -0.0007(3) 0.0026(3) -0.0005(3)
N1 0.0139(10) 0.0139(10) 0.0074(9) 0.0007(8) 0.0016(8) 0.0006(8)
C1 0.0207(12) 0.0115(11) 0.0087(12) 0.0002(9) 0.0075(10) 0.0056(10)
C2 0.0178(12) 0.0154(12) 0.0171(13) 0.0038(10) 0.0115(10) 0.0048(10)
N2 0.0193(10) 0.0168(10) 0.0100(10) 0.0052(8) 0.0043(8) 0.0031(8)
N3 0.0156(10) 0.0162(10) 0.0121(10) 0.0025(8) 0.0027(8) 0.0014(8)
C3 0.0277(14) 0.0195(13) 0.0364(17) 0.0060(12) 0.0214(13) 0.0037(11)
C4 0.0507(19) 0.0234(14) 0.0347(17) 0.0149(13) 0.0329(15) 0.0126(14)
C5 0.055(2) 0.0273(15) 0.0136(13) 0.0090(11) 0.0161(13) 0.0229(14)
C6 0.0317(15) 0.0198(13) 0.0126(13) -0.0003(10) 0.0055(11) 0.0092(11)
C7 0.0233(14) 0.0304(15) 0.0269(15) -0.0156(12) -0.0005(11) -0.0026(11)
C8 0.0308(17) 0.077(3) 0.048(2) -0.0461(19) 0.0152(15) -0.0051(16)
C9 0.0501(19) 0.0323(16) 0.0260(16) -0.0099(13) -0.0044(14) -0.0070(14)
C10 0.0380(18) 0.0231(15) 0.0413(18) -0.0120(13) -0.0133(14) 0.0072(13)
C11 0.0197(14) 0.0258(14) 0.0366(16) 0.0005(12) 0.0039(12) 0.0037(11)
C12 0.0214(14) 0.0359(16) 0.0287(15) -0.0011(13) 0.0150(12) -0.0027(12)
C13 0.0243(15) 0.0293(14) 0.0260(16) -0.0038(12) -0.0012(12) -0.0086(12)
C14 0.0126(12) 0.0152(12) 0.0224(13) 0.0076(10) 0.0056(10) 0.0031(10)
C15 0.0132(12) 0.0178(13) 0.0208(13) 0.0042(10) 0.0007(10) 0.0025(10)
C16 0.0169(13) 0.0183(13) 0.0342(15) 0.0023(11) 0.0032(11) 0.0013(10)
C17 0.0243(14) 0.0186(13) 0.0513(19) 0.0081(13) 0.0162(13) -0.0012(11)
C18 0.0343(16) 0.0267(15) 0.0402(17) 0.0144(14) 0.0236(13) 0.0035(12)
C19 0.0249(14) 0.0241(14) 0.0264(15) 0.0088(11) 0.0150(11) 0.0034(11)
C20 0.0382(16) 0.0224(14) 0.0165(14) -0.0021(11) 0.0034(12) -0.0061(12)
C21 0.057(2) 0.0348(16) 0.0237(16) 0.0058(12) 0.0248(14) 0.0004(14)
C22 0.0140(12) 0.0142(12) 0.0181(13) 0.0007(10) 0.0085(10) -0.0025(10)
C23 0.0150(12) 0.0158(12) 0.0256(14) 0.0040(10) 0.0068(10) -0.0029(10)
C24 0.0210(13) 0.0166(13) 0.0382(17) 0.0065(12) 0.0103(12) 0.0058(11)
C25 0.0288(15) 0.0200(14) 0.0372(17) -0.0037(12) 0.0188(13) 0.0044(12)
C26 0.0292(14) 0.0207(13) 0.0226(14) -0.0020(11) 0.0149(12) -0.0008(11)
C27 0.0188(13) 0.0177(12) 0.0193(13) 0.0015(10) 0.0101(10) -0.0004(10)
C28 0.0245(14) 0.0218(13) 0.0278(15) 0.0064(11) 0.0010(11) 0.0024(11)
C29 0.0329(15) 0.0291(14) 0.0112(13) 0.0031(11) 0.0092(11) 0.0077(13)

loop_
_atom_type_symbol
_atom_type_description
_atom_type_scat_dispersion_real
_atom_type_scat_dispersion_imag
_atom_type_scat_source
C C 0.0181 0.0091 'International Tables Vol C Tables 4.2.6.8 and 6.1.1.4'
H H 0.0000 0.0000 'International Tables Vol C Tables 4.2.6.8 and 6.1.1.4'
N N 0.0311 0.0180 'International Tables Vol C Tables 4.2.6.8 and 6.1.1.4'
Si Si 0.2541 0.3302 'International Tables Vol C Tables 4.2.6.8 and 6.1.1.4'
S S 0.3331 0.5567 'International Tables Vol C Tables 4.2.6.8 and 6.1.1.4'
Cl Cl 0.3639 0.7018 'International Tables Vol C Tables 4.2.6.8 and 6.1.1.4'
Mo Mo -0.0483 2.7339 'International Tables Vol C Tables 4.2.6.8 and 6.1.1.4'

loop_
_geom_angle_atom_site_label_1
_geom_angle_atom_site_label_2
_geom_angle_atom_site_label_3
_geom_angle
_geom_angle_site_symmetry_1
_geom_angle_site_symmetry_3
_geom_angle_publ_flag
N2 Mo1 N3 107.16(9) . . ?
N2 Mo1 N1 101.24(8) . . ?
N3 Mo1 N1 105.68(8) . . ?
N2 Mo1 Cl1 94.37(6) . . ?
N3 Mo1 Cl1 107.36(7) . . ?
N1 Mo1 Cl1 137.11(5) . . ?
N2 Mo1 S1 166.98(6) . . ?
N3 Mo1 S1 85.74(7) . . ?
N1 Mo1 S1 76.30(6) . . ?
Cl1 Mo1 S1 79.67(2) . . ?
C2 S1 C7 103.90(12) . . ?
C2 S1 Mo1 89.99(8) . . ?
C7 S1 Mo1 117.17(9) . . ?
N1 Si1 C13 111.39(11) . . ?
N1 Si1 C12 109.70(11) . . ?
C13 Si1 C12 109.54(13) . . ?
N1 Si1 C11 109.66(11) . . ?
C13 Si1 C11 110.62(13) . . ?
C12 Si1 C11 105.79(13) . . ?
C1 N1 Si1 119.73(15) . . ?
C1 N1 Mo1 116.55(14) . . ?
Si1 N1 Mo1 123.62(10) . . ?
C2 C1 C6 117.4(2) . . ?
C2 C1 N1 121.0(2) . . ?
C6 C1 N1 121.6(2) . . ?
C3 C2 C1 121.2(2) . . ?
C3 C2 S1 120.4(2) . . ?
C1 C2 S1 118.30(17) . . ?
C14 N2 Mo1 168.31(17) . . ?
C22 N3 Mo1 153.56(16) . . ?
C4 C3 C2 120.2(3) . . ?
C3 C4 C5 119.3(2) . . ?
C6 C5 C4 121.0(3) . . ?
C5 C6 C1 120.9(3) . . ?
C10 C7 C8 111.4(3) . . ?
C10 C7 C9 110.2(2) . . ?
C8 C7 C9 110.2(3) . . ?
C10 C7 S1 108.7(2) . . ?
C8 C7 S1 110.77(18) . . ?
C9 C7 S1 105.43(19) . . ?
N2 C14 C15 119.5(2) . . ?
N2 C14 C19 119.5(2) . . ?
C15 C14 C19 121.0(2) . . ?
C16 C15 C14 118.6(2) . . ?
C16 C15 C20 120.2(2) . . ?
C14 C15 C20 121.1(2) . . ?
C17 C16 C15 121.0(3) . . ?
C18 C17 C16 119.8(2) . . ?
C17 C18 C19 122.0(3) . . ?
C18 C19 C14 117.5(2) . . ?
C18 C19 C21 120.8(2) . . ?
C14 C19 C21 121.6(2) . . ?
N3 C22 C23 119.2(2) . . ?
N3 C22 C27 119.0(2) . . ?
C23 C22 C27 121.8(2) . . ?
C24 C23 C22 117.8(2) . . ?
C24 C23 C28 121.5(2) . . ?
C22 C23 C28 120.7(2) . . ?
C25 C24 C23 121.0(2) . . ?
C24 C25 C26 120.3(2) . . ?
C25 C26 C27 121.2(2) . . ?
C26 C27 C22 117.7(2) . . ?
C26 C27 C29 121.8(2) . . ?
C22 C27 C29 120.5(2) . . ?

loop_
_geom_bond_atom_site_label_1
_geom_bond_atom_site_label_2
_geom_bond_distance
_geom_bond_site_symmetry_2
_geom_bond_publ_flag
Mo1 N2 1.7526(19) . ?
Mo1 N3 1.7544(19) . ?
Mo1 N1 2.0193(18) . ?
Mo1 Cl1 2.3823(8) . ?
Mo1 S1 2.7366(7) . ?
S1 C2 1.773(2) . ?
S1 C7 1.869(3) . ?
Si1 N1 1.7734(19) . ?
Si1 C13 1.861(3) . ?
Si1 C12 1.862(3) . ?
Si1 C11 1.874(3) . ?
N1 C1 1.414(3) . ?
C1 C2 1.402(3) . ?
C1 C6 1.407(3) . ?
C2 C3 1.394(3) . ?
N2 C14 1.393(3) . ?
N3 C22 1.393(3) . ?
C3 C4 1.377(4) . ?
C4 C5 1.389(4) . ?
C5 C6 1.375(4) . ?
C7 C10 1.517(4) . ?
C7 C8 1.520(4) . ?
C7 C9 1.523(4) . ?
C14 C15 1.410(4) . ?
C14 C19 1.415(3) . ?
C15 C16 1.386(3) . ?
C15 C20 1.503(3) . ?
C16 C17 1.384(4) . ?
C17 C18 1.378(4) . ?
C18 C19 1.391(4) . ?
C19 C21 1.501(4) . ?
C22 C23 1.407(3) . ?
C22 C27 1.410(3) . ?
C23 C24 1.391(4) . ?
C23 C28 1.501(4) . ?
C24 C25 1.381(4) . ?
C25 C26 1.386(4) . ?
C26 C27 1.386(3) . ?
C27 C29 1.503(4) . ?

loop_
_geom_torsion_atom_site_label_1
_geom_torsion_atom_site_label_2
_geom_torsion_atom_site_label_3
_geom_torsion_atom_site_label_4
_geom_torsion
_geom_torsion_site_symmetry_1
_geom_torsion_site_symmetry_2
_geom_torsion_site_symmetry_3
_geom_torsion_site_symmetry_4
_geom_torsion_publ_flag
N2 Mo1 S1 C2 -109.5(3) . . . . ?
N3 Mo1 S1 C2 78.36(10) . . . . ?
N1 Mo1 S1 C2 -28.92(9) . . . . ?
Cl1 Mo1 S1 C2 -173.11(8) . . . . ?
N2 Mo1 S1 C7 -3.9(3) . . . . ?
N3 Mo1 S1 C7 -175.98(12) . . . . ?
N1 Mo1 S1 C7 76.73(11) . . . . ?
Cl1 Mo1 S1 C7 -67.46(10) . . . . ?
C13 Si1 N1 C1 94.02(19) . . . . ?
C12 Si1 N1 C1 -144.54(17) . . . . ?
C11 Si1 N1 C1 -28.77(19) . . . . ?
C13 Si1 N1 Mo1 -82.31(15) . . . . ?
C12 Si1 N1 Mo1 39.13(15) . . . . ?
C11 Si1 N1 Mo1 154.91(13) . . . . ?
N2 Mo1 N1 C1 -153.98(15) . . . . ?
N3 Mo1 N1 C1 -42.38(17) . . . . ?
Cl1 Mo1 N1 C1 96.87(15) . . . . ?
S1 Mo1 N1 C1 39.12(14) . . . . ?
N2 Mo1 N1 Si1 22.45(13) . . . . ?
N3 Mo1 N1 Si1 134.06(12) . . . . ?
Cl1 Mo1 N1 Si1 -86.70(13) . . . . ?
S1 Mo1 N1 Si1 -144.45(12) . . . . ?
Si1 N1 C1 C2 142.96(18) . . . . ?
Mo1 N1 C1 C2 -40.5(3) . . . . ?
Si1 N1 C1 C6 -39.2(3) . . . . ?
Mo1 N1 C1 C6 137.40(18) . . . . ?
C6 C1 C2 C3 2.5(3) . . . . ?
N1 C1 C2 C3 -179.5(2) . . . . ?
C6 C1 C2 S1 -173.61(17) . . . . ?
N1 C1 C2 S1 4.3(3) . . . . ?
C7 S1 C2 C3 86.4(2) . . . . ?
Mo1 S1 C2 C3 -155.51(19) . . . . ?
C7 S1 C2 C1 -97.4(2) . . . . ?
Mo1 S1 C2 C1 20.65(18) . . . . ?
N3 Mo1 N2 C14 33.4(9) . . . . ?
N1 Mo1 N2 C14 143.9(8) . . . . ?
Cl1 Mo1 N2 C14 -76.3(8) . . . . ?
S1 Mo1 N2 C14 -138.4(7) . . . . ?
N2 Mo1 N3 C22 -4.3(4) . . . . ?
N1 Mo1 N3 C22 -111.7(4) . . . . ?
Cl1 Mo1 N3 C22 96.1(4) . . . . ?
S1 Mo1 N3 C22 173.8(4) . . . . ?
C1 C2 C3 C4 0.1(4) . . . . ?
S1 C2 C3 C4 176.13(19) . . . . ?
C2 C3 C4 C5 -2.3(4) . . . . ?
C3 C4 C5 C6 1.8(4) . . . . ?
C4 C5 C6 C1 0.9(4) . . . . ?
C2 C1 C6 C5 -3.0(3) . . . . ?
N1 C1 C6 C5 179.1(2) . . . . ?
C2 S1 C7 C10 -57.7(2) . . . . ?
Mo1 S1 C7 C10 -155.01(15) . . . . ?
C2 S1 C7 C8 65.0(3) . . . . ?
Mo1 S1 C7 C8 -32.3(3) . . . . ?
C2 S1 C7 C9 -175.88(19) . . . . ?
Mo1 S1 C7 C9 86.84(19) . . . . ?
Mo1 N2 C14 C15 -67.4(9) . . . . ?
Mo1 N2 C14 C19 111.3(8) . . . . ?
N2 C14 C15 C16 -179.4(2) . . . . ?
C19 C14 C15 C16 2.0(3) . . . . ?
N2 C14 C15 C20 3.5(3) . . . . ?
C19 C14 C15 C20 -175.1(2) . . . . ?
C14 C15 C16 C17 -2.4(4) . . . . ?
C20 C15 C16 C17 174.7(2) . . . . ?
C15 C16 C17 C18 1.2(4) . . . . ?
C16 C17 C18 C19 0.6(4) . . . . ?
C17 C18 C19 C14 -1.0(4) . . . . ?
C17 C18 C19 C21 -179.2(3) . . . . ?
N2 C14 C19 C18 -178.9(2) . . . . ?
C15 C14 C19 C18 -0.3(4) . . . . ?
N2 C14 C19 C21 -0.7(4) . . . . ?
C15 C14 C19 C21 177.9(2) . . . . ?
Mo1 N3 C22 C23 -76.4(4) . . . . ?
Mo1 N3 C22 C27 104.2(4) . . . . ?
N3 C22 C23 C24 179.3(2) . . . . ?
C27 C22 C23 C24 -1.3(3) . . . . ?
N3 C22 C23 C28 -1.7(3) . . . . ?
C27 C22 C23 C28 177.7(2) . . . . ?
C22 C23 C24 C25 0.7(4) . . . . ?
C28 C23 C24 C25 -178.3(2) . . . . ?
C23 C24 C25 C26 0.1(4) . . . . ?
C24 C25 C26 C27 -0.3(4) . . . . ?
C25 C26 C27 C22 -0.4(4) . . . . ?
C25 C26 C27 C29 179.7(2) . . . . ?
N3 C22 C27 C26 -179.5(2) . . . . ?
C23 C22 C27 C26 1.1(3) . . . . ?
N3 C22 C27 C29 0.5(3) . . . . ?
C23 C22 C27 C29 -178.9(2) . . . . ?
